data_7111847
loop_
_publ_author_name
'Jonathan A. Bailey'
'Mairi F. Haddow'
'Paul G. Pringle'

_publ_section_title
;
 A simple route to azaborinylphosphines: isoelectronic B-N analogues of
 arylphosphine ligands
;
_journal_name_full Chem.Commun.
_journal_page_first 1432
_journal_paper_doi 10.1039/c3cc49000a
_journal_volume 50
_journal_year 2014
_chemical_formula_moiety 'C41 H46 B2 Cl N2 O P2 Rh'
_chemical_formula_sum 'C41 H46 B2 Cl N2 O P2 Rh'
_chemical_formula_weight 804.72
_chemical_name_systematic
; 
 ? 
;
_space_group_IT_number 14
_symmetry_cell_setting monoclinic
_symmetry_space_group_name_Hall '-P 2yn'
_symmetry_space_group_name_H-M 'P 1 21/n 1'
_atom_sites_solution_hydrogens geom
_atom_sites_solution_primary direct
_atom_sites_solution_secondary difmap
_audit_creation_method SHELXL-97
_cell_angle_alpha 90.00
_cell_angle_beta 90.621(5)
_cell_angle_gamma 90.00
_cell_formula_units_Z 4
_cell_length_a 11.4921(15)
_cell_length_b 24.764(4)
_cell_length_c 12.7559(17)
_cell_measurement_reflns_used 9466
_cell_measurement_temperature 100(2)
_cell_measurement_theta_max 65.92
_cell_measurement_theta_min 3.90
_cell_volume 3630.0(9)
_computing_cell_refinement 'Bruker SMART'
_computing_data_collection 'Bruker SMART'
_computing_data_reduction 'SAINT V7.68A'
_computing_structure_refinement 'SHELXL-97 (Sheldrick, 2008)'
_computing_structure_solution 'SHELXS-97 (Sheldrick, 2008)'
_diffrn_ambient_temperature 100(2)
_diffrn_measured_fraction_theta_full 0.988
_diffrn_measured_fraction_theta_max 0.988
_diffrn_measurement_device_type Microstar
_diffrn_measurement_method 'phi and omega scans'
_diffrn_radiation_monochromator graphite
_diffrn_radiation_source 'rotating anode'
_diffrn_radiation_type CuK\a
_diffrn_radiation_wavelength 1.54178
_diffrn_reflns_av_R_equivalents 0.0551
_diffrn_reflns_av_sigmaI/netI 0.0190
_diffrn_reflns_limit_h_max 13
_diffrn_reflns_limit_h_min -13
_diffrn_reflns_limit_k_max 25
_diffrn_reflns_limit_k_min -29
_diffrn_reflns_limit_l_max 15
_diffrn_reflns_limit_l_min -14
_diffrn_reflns_number 122197
_diffrn_reflns_theta_full 66.46
_diffrn_reflns_theta_max 66.46
_diffrn_reflns_theta_min 3.57
_exptl_absorpt_coefficient_mu 5.592
_exptl_absorpt_correction_T_max 0.7528
_exptl_absorpt_correction_T_min 0.5061
_exptl_absorpt_correction_type multi-scan
_exptl_absorpt_process_details SADABS-2008/1
_exptl_crystal_colour orange
_exptl_crystal_density_diffrn 1.472
_exptl_crystal_density_method 'not measured'
_exptl_crystal_description block
_exptl_crystal_F_000 1664
_exptl_crystal_size_max 0.12
_exptl_crystal_size_mid 0.12
_exptl_crystal_size_min 0.08
_refine_diff_density_max 0.535
_refine_diff_density_min -0.499
_refine_diff_density_rms 0.061
_refine_ls_extinction_method none
_refine_ls_goodness_of_fit_ref 1.022
_refine_ls_hydrogen_treatment mixed
_refine_ls_matrix_type full
_refine_ls_number_parameters 587
_refine_ls_number_reflns 6329
_refine_ls_number_restraints 560
_refine_ls_restrained_S_all 0.983
_refine_ls_R_factor_all 0.0278
_refine_ls_R_factor_gt 0.0257
_refine_ls_shift/su_max 0.001
_refine_ls_shift/su_mean 0.000
_refine_ls_structure_factor_coef Fsqd
_refine_ls_weighting_details 'calc w=1/[\s^2^(Fo^2^)+(0.0395P)^2^+3.0683P] where P=(Fo^2^+2Fc^2^)/3'
_refine_ls_weighting_scheme calc
_refine_ls_wR_factor_gt 0.0657
_refine_ls_wR_factor_ref 0.0669
_reflns_number_gt 5966
_reflns_number_total 6329
_reflns_threshold_expression >2sigma(I)
_cod_data_source_file c3cc49000a.txt
_cod_data_source_block jb0105_p21_n
_cod_original_cell_volume 3630.0(8)
_cod_original_sg_symbol_H-M P2(1)/n
_cod_database_code 7111847

loop_
_symmetry_equiv_pos_as_xyz
'x, y, z'
'-x+1/2, y+1/2, -z+1/2'
'-x, -y, -z'
'x-1/2, -y-1/2, z-1/2'

loop_
_atom_site_label
_atom_site_type_symbol
_atom_site_fract_x
_atom_site_fract_y
_atom_site_fract_z
_atom_site_U_iso_or_equiv
_atom_site_adp_type
_atom_site_occupancy
_atom_site_symmetry_multiplicity
_atom_site_calc_flag
_atom_site_refinement_flags
_atom_site_disorder_assembly
_atom_site_disorder_group
B1 B 0.28671(19) 0.04213(10) -0.10612(16) 0.0199(5) Uani 1 1 d . . .
C1 C 0.41944(17) 0.04356(8) -0.12087(14) 0.0199(4) Uani 1 1 d . . .
C2 C 0.48478(18) 0.09128(9) -0.11500(15) 0.0233(4) Uani 1 1 d . . .
H2 H 0.4462 0.1244 -0.1008 0.028 Uiso 1 1 calc R . .
C3 C 0.60408(18) 0.09154(9) -0.12936(16) 0.0255(4) Uani 1 1 d . . .
H3 H 0.6466 0.1244 -0.1253 0.031 Uiso 1 1 calc R . .
C4 C 0.66089(18) 0.04321(9) -0.14978(16) 0.0275(5) Uani 1 1 d . . .
H4 H 0.7426 0.0432 -0.1602 0.033 Uiso 1 1 calc R . .
C5 C 0.60002(18) -0.00473(9) -0.15504(16) 0.0243(4) Uani 1 1 d . . .
H5 H 0.6401 -0.0374 -0.1693 0.029 Uiso 1 1 calc R . .
C6 C 0.47897(17) -0.00562(8) -0.13942(14) 0.0203(4) Uani 1 1 d . . .
C7 C 0.41394(17) -0.05668(9) -0.13913(14) 0.0213(4) Uani 1 1 d . . .
C8 C 0.46767(18) -0.10681(9) -0.15475(15) 0.0247(4) Uani 1 1 d . . .
H8 H 0.5487 -0.1077 -0.1686 0.030 Uiso 1 1 calc R . .
C9 C 0.40769(19) -0.15482(9) -0.15082(16) 0.0270(5) Uani 1 1 d . . .
H9 H 0.4472 -0.1880 -0.1615 0.032 Uiso 1 1 calc R . .
C10 C 0.28875(19) -0.15448(9) -0.13118(16) 0.0270(5) Uani 1 1 d . . .
H10 H 0.2469 -0.1875 -0.1281 0.032 Uiso 1 1 calc R . .
C11 C 0.23166(18) -0.10589(9) -0.11617(15) 0.0239(4) Uani 1 1 d . . .
H11 H 0.1504 -0.1056 -0.1032 0.029 Uiso 1 1 calc R . .
C12 C 0.29308(17) -0.05742(8) -0.12014(15) 0.0217(4) Uani 1 1 d . . .
C13 C 0.04057(17) 0.09099(9) -0.12584(15) 0.0214(4) Uani 1 1 d . . .
H13 H 0.0084 0.0617 -0.0805 0.026 Uiso 1 1 calc R . .
C14 C 0.03761(19) 0.07073(9) -0.24008(15) 0.0264(5) Uani 1 1 d . . .
H14A H 0.0765 0.0351 -0.2422 0.032 Uiso 1 1 calc R . .
H14B H -0.0447 0.0651 -0.2609 0.032 Uiso 1 1 calc R . .
C15 C 0.0944(2) 0.10721(10) -0.32239(15) 0.0293(5) Uani 1 1 d . . .
H15A H 0.1034 0.0862 -0.3878 0.035 Uiso 1 1 calc R . .
H15B H 0.0408 0.1375 -0.3380 0.035 Uiso 1 1 calc R . .
C16 C 0.2129(2) 0.13052(9) -0.29123(16) 0.0274(5) Uani 1 1 d . . .
H16A H 0.2347 0.1580 -0.3439 0.033 Uiso 1 1 calc R . .
H16B H 0.2712 0.1012 -0.2944 0.033 Uiso 1 1 calc R . .
C17 C 0.22033(17) 0.15677(8) -0.18127(15) 0.0226(4) Uani 1 1 d . . .
H17 H 0.3019 0.1698 -0.1702 0.027 Uiso 1 1 calc R . .
C18 C 0.13833(19) 0.20498(9) -0.16432(17) 0.0275(5) Uani 1 1 d . . .
H18A H 0.1588 0.2218 -0.0961 0.033 Uiso 1 1 calc R . .
H18B H 0.1541 0.2321 -0.2195 0.033 Uiso 1 1 calc R . .
C19 C 0.00762(19) 0.19341(9) -0.16517(17) 0.0300(5) Uani 1 1 d . . .
H19A H -0.0189 0.1902 -0.2390 0.036 Uiso 1 1 calc R . .
H19B H -0.0327 0.2249 -0.1345 0.036 Uiso 1 1 calc R . .
C20 C -0.03072(18) 0.14261(9) -0.10609(17) 0.0269(5) Uani 1 1 d . . .
H20A H -0.1129 0.1351 -0.1250 0.032 Uiso 1 1 calc R . .
H20B H -0.0278 0.1505 -0.0300 0.032 Uiso 1 1 calc R . .
B2 B 0.2611(2) 0.10822(12) 0.3672(2) 0.0203(6) Uani 0.9009(19) 1 d PDU A 1
N2 N 0.19272(18) 0.06154(8) 0.37967(14) 0.0230(4) Uani 0.9009(19) 1 d PDU A 1
H2N H 0.1314(18) 0.0549(11) 0.3395(19) 0.028 Uiso 0.9009(19) 1 d PD A 1
C21 C 0.37386(19) 0.11075(9) 0.43206(16) 0.0203(5) Uani 0.9009(19) 1 d PDU A 1
C22 C 0.4596(2) 0.15058(10) 0.41838(19) 0.0240(5) Uani 0.9009(19) 1 d PDU A 1
H22 H 0.4491 0.1766 0.3643 0.029 Uiso 0.9009(19) 1 calc PR A 1
C23 C 0.5581(2) 0.15329(13) 0.4805(2) 0.0294(6) Uani 0.9009(19) 1 d PDU A 1
H23 H 0.6147 0.1806 0.4691 0.035 Uiso 0.9009(19) 1 calc PR A 1
C24 C 0.5737(2) 0.11534(11) 0.56056(19) 0.0300(5) Uani 0.9009(19) 1 d PDU A 1
H24 H 0.6403 0.1175 0.6051 0.036 Uiso 0.9009(19) 1 calc PR A 1
C25 C 0.4940(2) 0.07528(11) 0.5754(2) 0.0262(5) Uani 0.9009(19) 1 d PDU A 1
H25 H 0.5063 0.0498 0.6300 0.031 Uiso 0.9009(19) 1 calc PR A 1
C26 C 0.3934(2) 0.07096(10) 0.51090(17) 0.0221(5) Uani 0.9009(19) 1 d PDU A 1
C27 C 0.3105(2) 0.02673(11) 0.52373(19) 0.0228(5) Uani 0.9009(19) 1 d PDU A 1
C28 C 0.3224(2) -0.01279(11) 0.60294(19) 0.0288(6) Uani 0.9009(19) 1 d PDU A 1
H28 H 0.3857 -0.0104 0.6512 0.035 Uiso 0.9009(19) 1 calc PR A 1
C29 C 0.2445(3) -0.05475(11) 0.61193(19) 0.0352(6) Uani 0.9009(19) 1 d PDU A 1
H29 H 0.2546 -0.0808 0.6660 0.042 Uiso 0.9009(19) 1 calc PR A 1
C30 C 0.1515(3) -0.05917(11) 0.5423(2) 0.0371(6) Uani 0.9009(19) 1 d PDU A 1
H30 H 0.0983 -0.0883 0.5481 0.044 Uiso 0.9009(19) 1 calc PR A 1
C31 C 0.1366(3) -0.02093(11) 0.4644(2) 0.0298(7) Uani 0.9009(19) 1 d PDU A 1
H31 H 0.0729 -0.0239 0.4167 0.036 Uiso 0.9009(19) 1 calc PR A 1
C32 C 0.2141(2) 0.02169(10) 0.45546(17) 0.0237(5) Uani 0.9009(19) 1 d PDU A 1
B2B B 0.2965(15) 0.1162(7) 0.3582(14) 0.020(3) Uani 0.0991(19) 1 d PDU A 2
N2B N 0.4033(13) 0.1421(6) 0.3734(12) 0.022(2) Uani 0.0991(19) 1 d PDU A 2
H2BN H 0.428(19) 0.169(6) 0.334(15) 0.026 Uiso 0.0991(19) 1 d PD A 2
C21B C 0.2675(13) 0.0694(6) 0.4279(11) 0.0202(18) Uani 0.0991(19) 1 d PDU A 2
C22B C 0.1673(17) 0.0374(8) 0.4166(15) 0.023(2) Uani 0.0991(19) 1 d PDU A 2
H22B H 0.1143 0.0457 0.3613 0.028 Uiso 0.0991(19) 1 calc PR A 2
C23B C 0.142(2) -0.0050(10) 0.4804(19) 0.028(2) Uani 0.0991(19) 1 d PDU A 2
H23B H 0.0710 -0.0242 0.4712 0.033 Uiso 0.0991(19) 1 calc PR A 2
C24B C 0.2207(16) -0.0200(8) 0.5600(14) 0.0289(19) Uani 0.0991(19) 1 d PDU A 2
H24B H 0.2051 -0.0496 0.6052 0.035 Uiso 0.0991(19) 1 calc PR A 2
C25B C 0.3204(17) 0.0094(8) 0.5698(18) 0.022(2) Uani 0.0991(19) 1 d PDU A 2
H25B H 0.3735 -0.0005 0.6241 0.026 Uiso 0.0991(19) 1 calc PR A 2
C26B C 0.3503(15) 0.0525(8) 0.5070(14) 0.020(2) Uani 0.0991(19) 1 d PDU A 2
C27B C 0.4577(15) 0.0833(7) 0.5193(14) 0.0223(19) Uani 0.0991(19) 1 d PDU A 2
C28B C 0.5417(16) 0.0717(9) 0.5974(16) 0.025(3) Uani 0.0991(19) 1 d PDU A 2
H28B H 0.5257 0.0446 0.6480 0.030 Uiso 0.0991(19) 1 calc PR A 2
C29B C 0.6473(15) 0.0989(7) 0.6025(13) 0.023(3) Uani 0.0991(19) 1 d PDU A 2
H29B H 0.7034 0.0894 0.6546 0.027 Uiso 0.0991(19) 1 calc PR A 2
C30B C 0.6711(15) 0.1400(7) 0.5312(14) 0.026(2) Uani 0.0991(19) 1 d PDU A 2
H30B H 0.7436 0.1584 0.5343 0.031 Uiso 0.0991(19) 1 calc PR A 2
C31B C 0.5893(17) 0.1539(10) 0.4564(18) 0.025(2) Uani 0.0991(19) 1 d PDU A 2
H31B H 0.6042 0.1829 0.4098 0.030 Uiso 0.0991(19) 1 calc PR A 2
C32B C 0.4859(14) 0.1258(8) 0.4485(14) 0.023(2) Uani 0.0991(19) 1 d PDU A 2
C33 C 0.04061(17) 0.16838(8) 0.31506(15) 0.0218(4) Uani 1 1 d . A .
H33 H -0.0002 0.1330 0.3062 0.026 Uiso 1 1 calc R . .
C34 C 0.04131(18) 0.18237(9) 0.43291(15) 0.0253(4) Uani 1 1 d . . .
H34A H -0.0404 0.1862 0.4554 0.030 Uiso 1 1 calc R . .
H34B H 0.0750 0.1513 0.4716 0.030 Uiso 1 1 calc R . .
C35 C 0.10743(18) 0.23335(9) 0.46674(15) 0.0260(5) Uani 1 1 d . . .
H35A H 0.1175 0.2325 0.5439 0.031 Uiso 1 1 calc R . .
H35B H 0.0587 0.2652 0.4493 0.031 Uiso 1 1 calc R . .
C36 C 0.22753(18) 0.24125(9) 0.41730(15) 0.0241(4) Uani 1 1 d . . .
H36A H 0.2837 0.2174 0.4541 0.029 Uiso 1 1 calc R . .
H36B H 0.2525 0.2790 0.4301 0.029 Uiso 1 1 calc R . .
C37 C 0.23529(17) 0.22997(8) 0.29873(15) 0.0215(4) Uani 1 1 d . A .
H37 H 0.3186 0.2340 0.2784 0.026 Uiso 1 1 calc R . .
C38 C 0.16284(19) 0.26888(9) 0.22974(16) 0.0265(5) Uani 1 1 d . . .
H38A H 0.1893 0.3062 0.2445 0.032 Uiso 1 1 calc R . .
H38B H 0.1803 0.2611 0.1554 0.032 Uiso 1 1 calc R . .
C39 C 0.03026(19) 0.26683(9) 0.24321(17) 0.0301(5) Uani 1 1 d . . .
H39A H 0.0105 0.2850 0.3098 0.036 Uiso 1 1 calc R . .
H39B H -0.0068 0.2876 0.1855 0.036 Uiso 1 1 calc R . .
C40 C -0.02171(18) 0.21002(9) 0.24417(16) 0.0284(5) Uani 1 1 d . . .
H40A H -0.0222 0.1960 0.1715 0.034 Uiso 1 1 calc R . .
H40B H -0.1037 0.2127 0.2666 0.034 Uiso 1 1 calc R . .
C41 C 0.29828(19) 0.18683(10) 0.06090(15) 0.0253(5) Uani 1 1 d . . .
Cl1 Cl 0.07487(4) 0.05719(2) 0.13764(4) 0.02529(11) Uani 1 1 d . . .
H1N H 0.1601(15) -0.0151(10) -0.0930(19) 0.030 Uiso 1 1 d D . .
N1 N 0.23337(15) -0.00889(7) -0.10603(13) 0.0221(4) Uani 1 1 d D . .
O1 O 0.35663(14) 0.21922(7) 0.04078(13) 0.0358(4) Uani 1 1 d . . .
P1 P 0.19034(4) 0.10503(2) -0.08054(3) 0.01668(11) Uani 1 1 d . . .
P2 P 0.19125(4) 0.15999(2) 0.26859(3) 0.01659(11) Uani 1 1 d . . .
Rh1 Rh 0.198390(11) 0.131882(6) 0.094425(10) 0.01539(6) Uani 1 1 d . A .

loop_
_atom_site_aniso_label
_atom_site_aniso_U_11
_atom_site_aniso_U_22
_atom_site_aniso_U_33
_atom_site_aniso_U_23
_atom_site_aniso_U_13
_atom_site_aniso_U_12
B1 0.0236(11) 0.0243(13) 0.0118(9) 0.0000(8) -0.0006(8) 0.0049(9)
C1 0.0238(10) 0.0228(11) 0.0131(9) 0.0020(8) -0.0015(7) 0.0027(8)
C2 0.0283(10) 0.0210(11) 0.0206(10) 0.0009(8) -0.0029(8) 0.0021(8)
C3 0.0264(10) 0.0227(11) 0.0273(10) 0.0035(9) -0.0044(8) -0.0039(9)
C4 0.0223(10) 0.0323(13) 0.0278(11) 0.0028(9) -0.0004(8) -0.0002(9)
C5 0.0254(10) 0.0242(11) 0.0235(10) 0.0015(8) -0.0011(8) 0.0049(9)
C6 0.0272(10) 0.0228(11) 0.0107(8) 0.0010(7) -0.0024(7) 0.0045(8)
C7 0.0236(10) 0.0267(11) 0.0135(9) 0.0032(8) -0.0013(7) 0.0017(8)
C8 0.0267(10) 0.0251(12) 0.0222(10) 0.0007(8) -0.0023(8) 0.0022(9)
C9 0.0347(11) 0.0195(11) 0.0267(11) 0.0005(9) -0.0034(9) 0.0064(9)
C10 0.0334(11) 0.0212(11) 0.0263(11) 0.0050(9) -0.0055(9) -0.0038(9)
C11 0.0229(10) 0.0247(12) 0.0239(10) 0.0050(8) -0.0028(8) -0.0020(9)
C12 0.0266(10) 0.0226(11) 0.0158(9) 0.0023(8) -0.0022(7) 0.0025(8)
C13 0.0232(10) 0.0244(11) 0.0165(9) 0.0012(8) -0.0015(7) 0.0018(8)
C14 0.0311(11) 0.0297(12) 0.0182(10) -0.0020(9) -0.0057(8) 0.0005(9)
C15 0.0390(12) 0.0347(13) 0.0143(9) -0.0017(9) -0.0018(8) 0.0052(10)
C16 0.0351(12) 0.0312(13) 0.0161(10) 0.0052(8) 0.0049(9) 0.0055(9)
C17 0.0258(10) 0.0222(11) 0.0197(10) 0.0045(8) 0.0015(8) 0.0021(8)
C18 0.0357(12) 0.0205(11) 0.0263(10) 0.0059(9) -0.0005(9) 0.0056(9)
C19 0.0331(11) 0.0283(12) 0.0285(11) 0.0011(9) -0.0012(9) 0.0132(10)
C20 0.0244(10) 0.0321(12) 0.0243(10) 0.0002(9) -0.0003(8) 0.0065(9)
B2 0.0278(14) 0.0224(14) 0.0108(11) -0.0029(10) 0.0027(10) 0.0032(11)
N2 0.0317(10) 0.0214(11) 0.0158(9) 0.0019(8) -0.0058(8) -0.0025(8)
C21 0.0273(11) 0.0184(11) 0.0153(10) -0.0039(8) 0.0010(8) 0.0038(9)
C22 0.0273(12) 0.0233(13) 0.0214(11) -0.0015(10) 0.0015(9) 0.0018(10)
C23 0.0281(14) 0.0280(13) 0.0321(15) -0.0025(12) -0.0027(10) -0.0015(12)
C24 0.0297(12) 0.0329(14) 0.0274(12) -0.0057(10) -0.0067(10) 0.0033(11)
C25 0.0323(14) 0.0259(13) 0.0203(13) -0.0016(10) -0.0028(10) 0.0060(11)
C26 0.0305(13) 0.0206(13) 0.0154(10) -0.0043(9) 0.0010(10) 0.0055(10)
C27 0.0350(12) 0.0205(13) 0.0128(11) -0.0008(10) 0.0013(9) 0.0028(10)
C28 0.0451(14) 0.0258(14) 0.0154(12) 0.0001(10) -0.0038(10) 0.0022(11)
C29 0.0591(16) 0.0271(14) 0.0192(11) 0.0061(10) -0.0018(11) -0.0035(12)
C30 0.0551(16) 0.0284(14) 0.0277(12) 0.0038(10) 0.0015(11) -0.0138(12)
C31 0.0428(14) 0.0270(16) 0.0194(13) -0.0005(11) -0.0037(10) -0.0089(13)
C32 0.0362(12) 0.0203(12) 0.0144(10) 0.0006(9) 0.0006(9) -0.0004(10)
B2B 0.028(5) 0.022(5) 0.011(5) -0.002(4) 0.007(4) 0.000(4)
N2B 0.028(4) 0.020(5) 0.016(4) -0.007(4) 0.002(4) 0.003(4)
C21B 0.030(3) 0.018(3) 0.012(3) -0.002(3) 0.001(3) 0.001(3)
C22B 0.036(4) 0.019(4) 0.013(4) -0.003(4) -0.004(4) -0.003(4)
C23B 0.042(4) 0.023(5) 0.018(4) 0.000(4) -0.005(4) -0.004(4)
C24B 0.043(3) 0.024(3) 0.020(3) 0.002(3) -0.002(3) -0.004(3)
C25B 0.034(4) 0.020(5) 0.011(5) 0.000(4) -0.004(4) -0.001(4)
C26B 0.030(4) 0.019(4) 0.010(4) -0.001(4) -0.002(4) 0.003(4)
C27B 0.028(4) 0.022(4) 0.017(4) -0.007(3) -0.002(3) 0.004(3)
C28B 0.028(5) 0.026(5) 0.021(5) -0.006(4) -0.002(4) 0.003(5)
C29B 0.025(5) 0.026(5) 0.017(5) -0.008(4) -0.005(5) 0.003(5)
C30B 0.025(4) 0.027(5) 0.026(5) -0.007(4) -0.003(4) -0.002(4)
C31B 0.027(4) 0.024(4) 0.024(4) -0.003(4) -0.003(4) 0.002(4)
C32B 0.027(4) 0.022(4) 0.020(4) -0.005(4) 0.000(4) 0.004(4)
C33 0.0229(10) 0.0213(11) 0.0212(10) -0.0036(8) 0.0026(8) -0.0027(8)
C34 0.0287(11) 0.0267(12) 0.0205(10) -0.0035(8) 0.0065(8) -0.0026(9)
C35 0.0306(11) 0.0280(12) 0.0193(10) -0.0065(9) 0.0030(8) -0.0001(9)
C36 0.0290(11) 0.0213(11) 0.0220(10) -0.0063(8) -0.0003(8) -0.0032(9)
C37 0.0247(10) 0.0184(11) 0.0213(10) -0.0031(8) 0.0014(8) -0.0028(8)
C38 0.0364(12) 0.0182(11) 0.0250(10) 0.0005(8) 0.0037(9) 0.0025(9)
C39 0.0340(12) 0.0270(12) 0.0291(11) 0.0008(9) -0.0023(9) 0.0094(9)
C40 0.0239(10) 0.0360(13) 0.0252(10) -0.0022(9) -0.0023(8) 0.0029(9)
C41 0.0307(11) 0.0290(12) 0.0161(9) -0.0045(9) -0.0022(8) 0.0116(10)
Cl1 0.0309(2) 0.0248(3) 0.0201(2) -0.00012(18) -0.00206(18) -0.0037(2)
N1 0.0220(8) 0.0232(10) 0.0213(8) 0.0016(7) 0.0014(7) 0.0029(7)
O1 0.0320(8) 0.0383(10) 0.0370(9) -0.0017(8) 0.0047(7) -0.0007(8)
P1 0.0207(2) 0.0172(3) 0.0121(2) -0.00054(18) 0.00013(17) 0.00248(19)
P2 0.0209(2) 0.0164(3) 0.0125(2) -0.00137(18) -0.00053(17) -0.00104(19)
Rh1 0.01810(9) 0.01588(10) 0.01218(9) -0.00063(5) -0.00029(5) 0.00003(5)

loop_
_atom_type_symbol
_atom_type_description
_atom_type_scat_dispersion_real
_atom_type_scat_dispersion_imag
_atom_type_scat_source
C C 0.0181 0.0091 'International Tables Vol C Tables 4.2.6.8 and 6.1.1.4'
H H 0.0000 0.0000 'International Tables Vol C Tables 4.2.6.8 and 6.1.1.4'
B B 0.0090 0.0039 'International Tables Vol C Tables 4.2.6.8 and 6.1.1.4'
N N 0.0311 0.0180 'International Tables Vol C Tables 4.2.6.8 and 6.1.1.4'
O O 0.0492 0.0322 'International Tables Vol C Tables 4.2.6.8 and 6.1.1.4'
P P 0.2955 0.4335 'International Tables Vol C Tables 4.2.6.8 and 6.1.1.4'
Cl Cl 0.3639 0.7018 'International Tables Vol C Tables 4.2.6.8 and 6.1.1.4'
Rh Rh 0.0927 3.6045 'International Tables Vol C Tables 4.2.6.8 and 6.1.1.4'

loop_
_geom_angle_atom_site_label_1
_geom_angle_atom_site_label_2
_geom_angle_atom_site_label_3
_geom_angle
N1 B1 C1 117.00(18)
N1 B1 P1 118.17(15)
C1 B1 P1 124.75(16)
C2 C1 C6 118.28(18)
C2 C1 B1 122.96(19)
C6 C1 B1 118.75(18)
C3 C2 C1 121.8(2)
C2 C3 C4 119.2(2)
C5 C4 C3 120.77(19)
C4 C5 C6 120.5(2)
C5 C6 C1 119.31(19)
C5 C6 C7 121.16(18)
C1 C6 C7 119.51(18)
C8 C7 C12 116.64(19)
C8 C7 C6 122.49(18)
C12 C7 C6 120.85(18)
C9 C8 C7 122.6(2)
C8 C9 C10 119.6(2)
C11 C10 C9 119.8(2)
C10 C11 C12 120.17(19)
C11 C12 N1 119.12(18)
C11 C12 C7 121.11(19)
N1 C12 C7 119.76(19)
C20 C13 C14 114.74(16)
C20 C13 P1 106.79(14)
C14 C13 P1 111.64(14)
C15 C14 C13 116.72(18)
C16 C15 C14 115.36(17)
C15 C16 C17 115.78(17)
C18 C17 C16 115.19(17)
C18 C17 P1 108.73(13)
C16 C17 P1 109.25(14)
C19 C18 C17 117.20(18)
C18 C19 C20 115.95(17)
C19 C20 C13 116.37(17)
N2 B2 C21 116.3(2)
N2 B2 P2 112.58(18)
C21 B2 P2 131.14(19)
C32 N2 B2 124.2(2)
C22 C21 C26 117.9(2)
C22 C21 B2 123.5(2)
C26 C21 B2 118.6(2)
C23 C22 C21 122.4(3)
C22 C23 C24 119.1(3)
C25 C24 C23 120.6(2)
C24 C25 C26 121.3(2)
C25 C26 C21 118.7(2)
C25 C26 C27 121.4(2)
C21 C26 C27 120.0(2)
C32 C27 C28 116.8(2)
C32 C27 C26 120.5(2)
C28 C27 C26 122.8(2)
C29 C28 C27 121.6(2)
C28 C29 C30 120.2(2)
C31 C30 C29 119.7(2)
C30 C31 C32 120.4(3)
C31 C32 N2 119.0(2)
C31 C32 C27 121.2(2)
N2 C32 C27 119.7(2)
N2B B2B C21B 118.2(16)
N2B B2B P2 111.0(12)
C21B B2B P2 128.9(12)
B2B N2B C32B 123.4(15)
C22B C21B C26B 116.3(14)
C22B C21B B2B 124.2(14)
C26B C21B B2B 119.3(13)
C23B C22B C21B 123.6(18)
C22B C23B C24B 119.8(19)
C25B C24B C23B 117.4(17)
C24B C25B C26B 125.1(18)
C25B C26B C21B 117.6(14)
C25B C26B C27B 123.9(14)
C21B C26B C27B 118.4(14)
C28B C27B C32B 116.0(14)
C28B C27B C26B 122.9(14)
C32B C27B C26B 121.1(14)
C29B C28B C27B 121.8(16)
C28B C29B C30B 120.1(15)
C31B C30B C29B 119.8(16)
C30B C31B C32B 120.4(18)
C31B C32B N2B 118.8(15)
C31B C32B C27B 121.8(15)
N2B C32B C27B 119.2(13)
C34 C33 C40 114.75(17)
C34 C33 P2 110.05(14)
C40 C33 P2 108.53(14)
C35 C34 C33 117.17(17)
C34 C35 C36 115.73(17)
C35 C36 C37 116.20(16)
C36 C37 C38 114.19(17)
C36 C37 P2 110.85(14)
C38 C37 P2 108.83(14)
C39 C38 C37 116.45(17)
C40 C39 C38 114.79(18)
C39 C40 C33 116.16(17)
O1 C41 Rh1 179.6(2)
C12 N1 B1 123.99(17)
C13 P1 C17 95.35(9)
C13 P1 B1 109.18(10)
C17 P1 B1 109.16(9)
C13 P1 Rh1 112.43(6)
C17 P1 Rh1 117.52(7)
B1 P1 Rh1 111.92(6)
C37 P2 C33 94.78(9)
C37 P2 B2 111.77(10)
C33 P2 B2 104.25(10)
C37 P2 B2B 103.3(5)
C33 P2 B2B 116.4(5)
B2 P2 B2B 13.6(5)
C37 P2 Rh1 117.82(6)
C33 P2 Rh1 112.47(6)
B2 P2 Rh1 113.44(8)
B2B P2 Rh1 111.1(4)
C41 Rh1 P1 90.39(6)
C41 Rh1 P2 91.68(6)
P1 Rh1 P2 175.634(17)
C41 Rh1 Cl1 177.42(6)
P1 Rh1 Cl1 89.003(18)
P2 Rh1 Cl1 89.093(17)

loop_
_geom_bond_atom_site_label_1
_geom_bond_atom_site_label_2
_geom_bond_distance
B1 N1 1.404(3)
B1 C1 1.539(3)
B1 P1 1.941(2)
C1 C2 1.402(3)
C1 C6 1.418(3)
C2 C3 1.385(3)
C3 C4 1.389(3)
C4 C5 1.379(3)
C5 C6 1.408(3)
C6 C7 1.469(3)
C7 C8 1.402(3)
C7 C12 1.413(3)
C8 C9 1.376(3)
C9 C10 1.392(3)
C10 C11 1.385(3)
C11 C12 1.394(3)
C12 N1 1.396(3)
C13 C20 1.540(3)
C13 C14 1.541(3)
C13 P1 1.843(2)
C14 C15 1.536(3)
C15 C16 1.528(3)
C16 C17 1.547(3)
C17 C18 1.538(3)
C17 P1 1.850(2)
C18 C19 1.529(3)
C19 C20 1.534(3)
B2 N2 1.408(4)
B2 C21 1.531(3)
B2 P2 1.962(3)
N2 C32 1.401(3)
C21 C22 1.406(3)
C21 C26 1.424(3)
C22 C23 1.377(4)
C23 C24 1.398(4)
C24 C25 1.365(4)
C25 C26 1.415(4)
C26 C27 1.462(4)
C27 C32 1.407(3)
C27 C28 1.412(3)
C28 C29 1.377(4)
C29 C30 1.387(4)
C30 C31 1.382(4)
C31 C32 1.386(4)
B2B N2B 1.397(17)
B2B C21B 1.500(16)
B2B P2 1.98(2)
N2B C32B 1.401(15)
C21B C22B 1.404(16)
C21B C26B 1.442(15)
C22B C23B 1.361(18)
C23B C24B 1.403(17)
C24B C25B 1.363(16)
C25B C26B 1.380(16)
C26B C27B 1.457(16)
C27B C28B 1.410(16)
C27B C32B 1.427(16)
C28B C29B 1.388(16)
C29B C30B 1.395(16)
C30B C31B 1.376(17)
C31B C32B 1.379(16)
C33 C34 1.543(3)
C33 C40 1.543(3)
C33 P2 1.848(2)
C34 C35 1.533(3)
C35 C36 1.536(3)
C36 C37 1.542(3)
C37 C38 1.543(3)
C37 P2 1.845(2)
C38 C39 1.536(3)
C39 C40 1.529(3)
C41 O1 1.078(3)
C41 Rh1 1.834(3)
Cl1 Rh1 2.3995(6)
P1 Rh1 2.3296(5)
P2 Rh1 2.3304(5)
